data_2208661
loop_
_publ_author_name
'Matthew D. Zimmerman'
'Maksymilian Chruszcz'
'Marcin Cymborowski'
'Heping Zheng'
'Wladek Minor'

_publ_section_title
;
 Disodium 4-nitrophenylphosphate hexahydrate
;
_journal_coeditor_code LH2015
_journal_issue 4
_journal_name_full 'Acta Crystallographica Section E'
_journal_page_first m884
_journal_page_last m886
_journal_paper_doi 10.1107/S160053680600941X
_journal_volume 62
_journal_year 2006
_chemical_formula_iupac '2Na +, C6 H4 N O6 P 2-, 6H2 O'
_chemical_formula_moiety '2Na +, C6 H4 N O6 P 2-, 6H2 O'
_chemical_formula_sum 'C6 H16 N Na2 O12 P'
_chemical_formula_weight 371.15
_chemical_name_common '4-nitrophenyl phosphate disodium hexahydrate'
_chemical_name_systematic 'disodium 4-nitrophenyl phosphate hexahydrate'
_space_group_IT_number 14
_symmetry_cell_setting monoclinic
_symmetry_space_group_name_Hall '-P 2ybc'
_symmetry_space_group_name_H-M 'P 1 21/c 1'
_atom_sites_solution_hydrogens geom
_atom_sites_solution_primary direct
_atom_sites_solution_secondary difmap
_audit_block_code sm
_audit_conform_dict_name cif_core.dic
_audit_conform_dict_version 2.3
_audit_creation_method 'HKL2000-CIF automatic completion and interactive editing'
_cell_angle_alpha 90.000
_cell_angle_beta 103.7080(10)
_cell_angle_gamma 90.000
_cell_formula_units_Z 8
_cell_length_a 19.0070(10)
_cell_length_b 11.9820(10)
_cell_length_c 13.4920(10)
_cell_measurement_reflns_used 130337
_cell_measurement_temperature 103(2)
_cell_measurement_theta_max 40.25
_cell_measurement_theta_min 2.03
_cell_volume 2985.2(4)
_computing_cell_refinement HKL-2000
_computing_data_collection 'HKL-2000 (Otwinowski & Minor, 1997)'
_computing_data_reduction HKL-2000
_computing_molecular_graphics HKL-2000
_computing_publication_material
;
HKL-2000 and
Ortep-3 or ORTEPIII? (Burnett & Johnson, 1996; Farrugia, 1997)
;
_computing_structure_refinement
;
SHELXL97 (Sheldrick, 1997) and HKL-2000
;
_computing_structure_solution
;
SHELXS97 (Sheldrick, 1990) and HKL-2000
;
_diffrn_ambient_temperature 103(2)
_diffrn_detector_area_resol_mean 10.00
_diffrn_measured_fraction_theta_full 1.000
_diffrn_measured_fraction_theta_max 0.974
_diffrn_measurement_device 'oscillation camera'
_diffrn_measurement_device_type 'Rigaku R-AXIS RAPID'
_diffrn_measurement_method '\w scans with \c offset'
_diffrn_radiation_monochromator graphite
_diffrn_radiation_source 'fine-focus sealed tube'
_diffrn_radiation_type MoK\a
_diffrn_radiation_wavelength 0.71074
_diffrn_reflns_av_R_equivalents 0.0000
_diffrn_reflns_av_sigmaI/netI 0.0389
_diffrn_reflns_limit_h_max 34
_diffrn_reflns_limit_h_min 0
_diffrn_reflns_limit_k_max 21
_diffrn_reflns_limit_k_min 0
_diffrn_reflns_limit_l_max 23
_diffrn_reflns_limit_l_min -24
_diffrn_reflns_number 130337
_diffrn_reflns_theta_full 40.25
_diffrn_reflns_theta_max 40.25
_diffrn_reflns_theta_min 2.03
_diffrn_standards_decay_% 0
_exptl_absorpt_coefficient_mu 0.303
_exptl_absorpt_correction_T_max 0.946
_exptl_absorpt_correction_T_min 0.941
_exptl_absorpt_correction_type multi-scan
_exptl_absorpt_process_details '(Otwinowski <i>et al.</i>,  2003)'
_exptl_crystal_colour colorless
_exptl_crystal_density_diffrn 1.652
_exptl_crystal_density_method 'not measured'
_exptl_crystal_description block
_exptl_crystal_F_000 1536
_exptl_crystal_size_max 0.20
_exptl_crystal_size_mid 0.20
_exptl_crystal_size_min 0.15
_refine_diff_density_max 0.966
_refine_diff_density_min -0.881
_refine_ls_extinction_method none
_refine_ls_goodness_of_fit_ref 1.103
_refine_ls_hydrogen_treatment constr
_refine_ls_matrix_type full
_refine_ls_number_parameters 397
_refine_ls_number_reflns 18300
_refine_ls_number_restraints 0
_refine_ls_restrained_S_all 1.103
_refine_ls_R_factor_all 0.0755
_refine_ls_R_factor_gt 0.0479
_refine_ls_shift/su_max 0.001
_refine_ls_shift/su_mean 0.000
_refine_ls_structure_factor_coef Fsqd
_refine_ls_weighting_details 'calc w=1/[\s^2^(Fo^2^)+(0.0727P)^2^+0.9368P] where P=(Fo^2^+2Fc^2^)/3'
_refine_ls_weighting_scheme calc
_refine_ls_wR_factor_gt 0.1361
_refine_ls_wR_factor_ref 0.1464
_reflns_number_gt 12628
_reflns_number_observed 18300
_reflns_number_total 18300
_reflns_threshold_expression I>2\s(I)
_cod_data_source_file lh2015.cif
_cod_data_source_block I
_cod_original_sg_symbol_H-M 'P 21/c'
_cod_database_code 2208661

loop_
_symmetry_equiv_pos_as_xyz
'x, y, z'
'-x, y+1/2, -z+1/2'
'-x, -y, -z'
'x, -y-1/2, z-1/2'

loop_
_atom_site_type_symbol
_atom_site_label
_atom_site_fract_x
_atom_site_fract_y
_atom_site_fract_z
_atom_site_U_iso_or_equiv
_atom_site_adp_type
_atom_site_calc_flag
_atom_site_refinement_flags
_atom_site_occupancy
C C1A 0.19322(6) 0.29027(10) 0.05279(8) 0.01287(17) Uani d . 1
C C2A 0.15026(7) 0.38547(11) 0.04731(10) 0.0190(2) Uani d . 1
C C3A 0.07680(7) 0.37393(13) 0.04057(11) 0.0235(3) Uani d . 1
C C4A 0.04761(6) 0.26779(13) 0.03916(9) 0.0211(2) Uani d . 1
C C5A 0.08994(7) 0.17241(13) 0.04530(10) 0.0210(2) Uani d . 1
C C6A 0.16357(6) 0.18380(11) 0.05227(10) 0.0170(2) Uani d . 1
H H2A 0.1708 0.4560 0.0482 0.023 Uiso calc R 1
H H3A 0.0474 0.4366 0.0370 0.028 Uiso calc R 1
H H5A 0.0692 0.1020 0.0448 0.025 Uiso calc R 1
H H6A 0.1929 0.1210 0.0565 0.020 Uiso calc R 1
N N1A -0.02968(6) 0.25551(14) 0.03117(9) 0.0300(3) Uani d . 1
O O1A -0.06652(6) 0.34077(15) 0.02832(11) 0.0435(4) Uani d . 1
O O2A -0.05508(6) 0.16162(14) 0.02794(10) 0.0414(3) Uani d . 1
O O3A 0.26472(4) 0.30728(7) 0.05639(6) 0.01313(14) Uani d . 1
O O4A 0.31237(5) 0.24159(8) 0.23665(7) 0.01741(16) Uani d . 1
O O5A 0.33152(6) 0.11985(8) 0.09134(8) 0.0234(2) Uani d . 1
O O6A 0.39585(5) 0.30297(9) 0.12593(8) 0.02070(18) Uani d . 1
P P1A 0.329447(14) 0.23578(2) 0.13282(2) 0.00969(5) Uani d . 1
C C1B 0.18605(6) 0.67907(10) 0.26187(8) 0.01274(17) Uani d . 1
C C2B 0.13873(6) 0.58835(11) 0.25296(10) 0.0181(2) Uani d . 1
C C3B 0.06490(7) 0.60615(13) 0.23523(10) 0.0215(2) Uani d . 1
C C4B 0.03934(6) 0.71536(13) 0.22592(9) 0.0192(2) Uani d . 1
C C5B 0.08547(6) 0.80624(12) 0.23242(10) 0.0188(2) Uani d . 1
C C6B 0.15972(6) 0.78818(11) 0.25028(9) 0.01569(19) Uani d . 1
H H2B 0.1569 0.5160 0.2589 0.022 Uiso calc R 1
H H3B 0.0330 0.5464 0.2296 0.026 Uiso calc R 1
H H5B 0.0670 0.8784 0.2249 0.023 Uiso calc R 1
H H6B 0.1914 0.8481 0.2544 0.019 Uiso calc R 1
N N1B -0.03801(6) 0.73407(13) 0.21236(9) 0.0258(3) Uani d . 1
O O1B -0.07762(6) 0.65219(13) 0.20842(10) 0.0387(3) Uani d . 1
O O2B -0.06095(6) 0.83027(13) 0.20623(10) 0.0358(3) Uani d . 1
O O3B 0.25788(4) 0.65261(7) 0.28403(6) 0.01297(14) Uani d . 1
O O4B 0.29405(5) 0.78123(7) 0.15600(6) 0.01421(14) Uani d . 1
O O5B 0.33994(4) 0.81994(7) 0.34552(6) 0.01443(14) Uani d . 1
O O6B 0.38397(4) 0.65078(7) 0.26804(6) 0.01228(13) Uani d . 1
P P1B 0.322548(14) 0.73384(2) 0.26144(2) 0.00925(5) Uani d . 1
Na Na1 0.29464(3) 0.48664(4) 0.44703(4) 0.01394(9) Uani d . 1
Na Na2 0.51471(3) 0.40663(4) 0.40373(4) 0.01340(9) Uani d . 1
Na Na3 0.51408(3) 0.57006(4) 0.11354(4) 0.01267(9) Uani d . 1
Na Na4 0.30064(3) 0.53226(4) -0.06972(4) 0.01413(9) Uani d . 1
O O1 0.20578(5) 0.57461(8) 0.51682(8) 0.01893(17) Uani d . 1
O O2 0.36646(4) 0.65104(7) 0.51346(6) 0.01394(14) Uani d . 1
O O3 0.22402(5) 0.35495(8) 0.33849(7) 0.01851(16) Uani d . 1
O O4 0.38332(5) 0.43577(7) 0.34799(7) 0.01491(14) Uani d . 1
O O5 0.50940(5) 0.60564(7) 0.43163(7) 0.01513(15) Uani d . 1
O O6 0.50056(4) 0.24172(7) 0.30246(6) 0.01311(14) Uani d . 1
O O7 0.58037(5) 0.48262(7) 0.27361(6) 0.01501(15) Uani d . 1
O O8 0.52005(4) 0.37972(7) 0.06021(6) 0.01346(14) Uani d . 1
O O9 0.38661(5) 0.53121(7) 0.09331(6) 0.01479(15) Uani d . 1
O O10 0.62734(5) 0.62573(7) 0.09025(6) 0.01458(14) Uani d . 1
O O11 0.22406(5) 0.63315(8) 0.00527(8) 0.01916(17) Uani d . 1
O O12 0.22035(5) 0.44613(9) 0.78968(9) 0.0246(2) Uani d . 1
H H1OA 0.2300 0.6205 0.5629 0.030 Uiso calc R 1
H H2OA 0.1629 0.6030 0.4934 0.030 Uiso calc R 1
H H1OB 0.3474 0.7157 0.5072 0.030 Uiso calc R 1
H H2OB 0.3571 0.6210 0.5662 0.030 Uiso calc R 1
H H1OC 0.1863 0.3338 0.3568 0.030 Uiso calc R 1
H H2OC 0.2300 0.3109 0.2916 0.030 Uiso calc R 1
H H1OD 0.3771 0.4967 0.3143 0.030 Uiso calc R 1
H H2OD 0.3673 0.3833 0.3062 0.030 Uiso calc R 1
H H1OE 0.5536 0.6254 0.4486 0.030 Uiso calc R 1
H H2OE 0.4872 0.6524 0.3876 0.030 Uiso calc R 1
H H1OF 0.4993 0.1754 0.3245 0.030 Uiso calc R 1
H H2OF 0.4775 0.2419 0.2400 0.030 Uiso calc R 1
H H1OG 0.6253 0.4981 0.2864 0.030 Uiso calc R 1
H H2OG 0.5748 0.4187 0.2454 0.030 Uiso calc R 1
H H1OH 0.5411 0.3166 0.0706 0.030 Uiso calc R 1
H H2OH 0.4755 0.3695 0.0588 0.030 Uiso calc R 1
H H1OI 0.3659 0.5621 0.1357 0.030 Uiso calc R 1
H H2OI 0.3838 0.4608 0.1010 0.030 Uiso calc R 1
H H1OJ 0.6411 0.6852 0.0655 0.030 Uiso calc R 1
H H2OJ 0.6472 0.6252 0.1539 0.030 Uiso calc R 1
H H1OK 0.2422 0.6940 0.0328 0.030 Uiso calc R 1
H H2OK 0.1820 0.6269 0.0165 0.030 Uiso calc R 1
H H1OL 0.2112 0.4664 0.7273 0.030 Uiso calc R 1
H H2OL 0.1856 0.4042 0.7967 0.030 Uiso calc R 1

loop_
_atom_site_aniso_label
_atom_site_aniso_U_11
_atom_site_aniso_U_22
_atom_site_aniso_U_33
_atom_site_aniso_U_12
_atom_site_aniso_U_13
_atom_site_aniso_U_23
C1A 0.0093(4) 0.0170(5) 0.0118(4) 0.0013(3) 0.0014(3) 0.0006(3)
C2A 0.0139(4) 0.0189(5) 0.0240(5) 0.0052(4) 0.0043(4) 0.0036(4)
C3A 0.0140(5) 0.0300(7) 0.0267(6) 0.0092(5) 0.0051(4) 0.0048(5)
C4A 0.0092(4) 0.0394(8) 0.0145(4) 0.0014(4) 0.0027(3) 0.0039(5)
C5A 0.0144(5) 0.0279(6) 0.0210(5) -0.0054(4) 0.0047(4) -0.0006(5)
C6A 0.0125(4) 0.0175(5) 0.0215(5) -0.0014(4) 0.0050(4) -0.0008(4)
N1A 0.0104(4) 0.0628(10) 0.0168(5) -0.0006(5) 0.0032(3) 0.0082(5)
O1A 0.0139(4) 0.0755(11) 0.0424(7) 0.0131(5) 0.0093(4) 0.0127(7)
O2A 0.0170(5) 0.0706(10) 0.0361(6) -0.0147(5) 0.0054(4) 0.0081(6)
O3A 0.0083(3) 0.0150(4) 0.0155(3) 0.0016(3) 0.0019(2) 0.0039(3)
O4A 0.0159(4) 0.0263(4) 0.0111(3) 0.0065(3) 0.0054(3) 0.0022(3)
O5A 0.0280(5) 0.0156(4) 0.0205(4) 0.0086(4) -0.0066(3) -0.0058(3)
O6A 0.0089(3) 0.0267(5) 0.0258(4) -0.0010(3) 0.0028(3) 0.0123(4)
P1A 0.00852(10) 0.01031(11) 0.01019(10) 0.00091(8) 0.00212(8) 0.00045(8)
C1B 0.0094(4) 0.0161(5) 0.0129(4) -0.0005(3) 0.0031(3) 0.0005(3)
C2B 0.0123(4) 0.0180(5) 0.0235(5) -0.0031(4) 0.0033(4) 0.0018(4)
C3B 0.0119(4) 0.0284(6) 0.0237(5) -0.0056(4) 0.0034(4) 0.0008(5)
C4B 0.0085(4) 0.0343(7) 0.0148(4) 0.0002(4) 0.0026(3) -0.0011(4)
C5B 0.0129(4) 0.0247(6) 0.0188(5) 0.0046(4) 0.0039(4) -0.0013(4)
C6B 0.0112(4) 0.0173(5) 0.0185(5) 0.0009(4) 0.0034(3) -0.0007(4)
N1B 0.0103(4) 0.0502(8) 0.0167(4) 0.0020(4) 0.0028(3) -0.0039(5)
O1B 0.0132(4) 0.0630(9) 0.0406(7) -0.0088(5) 0.0077(4) -0.0088(6)
O2B 0.0177(4) 0.0549(8) 0.0345(6) 0.0143(5) 0.0058(4) -0.0025(6)
O3B 0.0080(3) 0.0140(4) 0.0168(3) -0.0009(2) 0.0028(2) 0.0031(3)
O4B 0.0146(3) 0.0160(4) 0.0118(3) 0.0007(3) 0.0028(3) 0.0037(3)
O5B 0.0118(3) 0.0142(4) 0.0166(3) 0.0000(3) 0.0021(3) -0.0056(3)
O6B 0.0099(3) 0.0124(3) 0.0147(3) 0.0014(2) 0.0034(2) -0.0001(3)
P1B 0.00797(10) 0.00996(11) 0.00985(10) -0.00020(8) 0.00217(8) -0.00023(8)
Na1 0.0133(2) 0.0140(2) 0.0145(2) -0.00019(16) 0.00319(16) -0.00081(16)
Na2 0.01274(19) 0.0135(2) 0.01384(19) 0.00092(16) 0.00293(15) -0.00105(16)
Na3 0.01245(19) 0.0128(2) 0.01277(19) -0.00010(15) 0.00303(15) -0.00055(15)
Na4 0.0145(2) 0.0135(2) 0.0148(2) 0.00024(16) 0.00425(16) -0.00024(16)
O1 0.0136(3) 0.0181(4) 0.0240(4) 0.0007(3) 0.0025(3) -0.0051(3)
O2 0.0140(3) 0.0149(4) 0.0132(3) 0.0011(3) 0.0037(3) 0.0007(3)
O3 0.0139(3) 0.0197(4) 0.0227(4) -0.0023(3) 0.0059(3) -0.0067(3)
O4 0.0148(3) 0.0140(4) 0.0154(3) -0.0004(3) 0.0023(3) -0.0002(3)
O5 0.0146(3) 0.0157(4) 0.0157(3) -0.0017(3) 0.0048(3) 0.0006(3)
O6 0.0128(3) 0.0128(3) 0.0134(3) 0.0001(3) 0.0027(3) 0.0001(3)
O7 0.0161(3) 0.0135(4) 0.0149(3) -0.0011(3) 0.0027(3) -0.0010(3)
O8 0.0122(3) 0.0132(4) 0.0148(3) 0.0009(3) 0.0028(3) 0.0019(3)
O9 0.0151(3) 0.0152(4) 0.0148(3) -0.0002(3) 0.0049(3) -0.0027(3)
O10 0.0150(3) 0.0153(4) 0.0138(3) -0.0008(3) 0.0041(3) 0.0004(3)
O11 0.0144(4) 0.0195(4) 0.0232(4) 0.0014(3) 0.0036(3) -0.0057(3)
O12 0.0165(4) 0.0233(5) 0.0316(5) -0.0005(3) 0.0010(4) -0.0084(4)

loop_
_atom_type_symbol
_atom_type_description
_atom_type_scat_dispersion_real
_atom_type_scat_dispersion_imag
_atom_type_scat_source
C C 0.0033 0.0016 'International Tables Vol C Tables 4.2.6.8 and 6.1.1.4'
H H 0.0000 0.0000 'International Tables Vol C Tables 4.2.6.8 and 6.1.1.4'
N N 0.0061 0.0033 'International Tables Vol C Tables 4.2.6.8 and 6.1.1.4'
Na Na 0.0362 0.0249 'International Tables Vol C Tables 4.2.6.8 and 6.1.1.4'
O O 0.0106 0.0060 'International Tables Vol C Tables 4.2.6.8 and 6.1.1.4'
P P 0.1023 0.0942 'International Tables Vol C Tables 4.2.6.8 and 6.1.1.4'

loop_
_geom_angle_atom_site_label_1
_geom_angle_atom_site_label_2
_geom_angle_atom_site_label_3
_geom_angle_site_symmetry_1
_geom_angle_site_symmetry_3
_geom_angle
C1A C2A H2A . . 120.3
C1A C6A H6A . . 120.3
C1A O3A P1A . . 122.36(7)
C2A C3A C4A . . 119.13(12)
C2A C3A H3A . . 120.4
C3A C2A C1A . . 119.37(12)
C3A C2A H2A . . 120.3
C3A C4A C5A . . 122.01(11)
C3A C4A N1A . . 119.20(13)
C4A C3A H3A . . 120.4
C4A C5A H5A . . 120.5
C5A C4A N1A . . 118.80(14)
C5A C6A C1A . . 119.38(12)
C5A C6A H6A . . 120.3
C6A C1A C2A . . 121.16(11)
C6A C5A C4A . . 118.95(13)
C6A C5A H5A . . 120.5
O1A N1A C4A . . 118.31(15)
O2A N1A C4A . . 118.66(15)
O2A N1A O1A . . 123.03(13)
O3A C1A C2A . . 116.47(11)
O3A C1A C6A . . 122.36(10)
O4A P1A O3A . . 105.29(5)
O4A P1A O6A . . 113.35(6)
O5A P1A O3A . . 109.25(5)
O5A P1A O4A . . 114.71(6)
O5A P1A O6A . . 111.84(6)
O5A Na1 O3B 4_566 . 170.74(4)
O5A Na1 Na2 4_566 3_666 71.71(3)
O5A Na1 O1 4_566 . 90.77(4)
O5A Na1 O2 4_566 . 96.05(4)
O5A Na1 O3 4_566 . 99.80(4)
O5A Na1 O4 4_566 . 102.24(4)
O5A Na1 H2OB 4_566 . 78.48
O5A Na1 H1OD 4_566 . 119.23
O6A P1A O3A . . 101.21(5)
P1A O5A Na1 . 4_565 143.23(6)
C1B C2B H2B . . 120.0
C1B C6B H6B . . 120.4
C1B O3B P1B . . 124.93(7)
C1B O3B Na1 . . 111.80(6)
C2B C3B C4B . . 118.62(12)
C2B C3B H3B . . 120.7
C3B C2B C1B . . 120.05(12)
C3B C2B H2B . . 120.0
C3B C4B N1B . . 118.50(12)
C4B C3B H3B . . 120.7
C4B C5B C6B . . 119.26(12)
C4B C5B H5B . . 120.4
C5B C4B C3B . . 122.04(11)
C5B C4B N1B . . 119.43(13)
C5B C6B C1B . . 119.16(11)
C5B C6B H6B . . 120.4
C6B C1B C2B . . 120.84(10)
C6B C5B H5B . . 120.4
O1B N1B C4B . . 118.18(14)
O2B N1B C4B . . 119.01(13)
O2B N1B O1B . . 122.80(13)
O3B C1B C2B . . 115.36(10)
O3B C1B C6B . . 123.79(10)
O3B Na1 Na2 . 3_666 101.04(2)
O3B Na1 H2OB . . 92.28
O3B Na1 H1OD . . 62.278
O4B P1B O3B . . 106.22(5)
O4B P1B O5B . . 114.64(5)
O4B P1B O6B . . 113.63(5)
O5B P1B O3B . . 107.68(5)
O5B P1B O6B . . 112.00(5)
O5B Na4 Na3 4_575 3_665 76.01(3)
O5B Na4 O9 4_575 . 103.03(4)
O5B Na4 O10 4_575 3_665 106.66(4)
O5B Na4 O12 4_575 1_554 99.15(4)
O5B Na4 H2OI 4_575 . 119.08
O6B P1B O3B . . 101.43(5)
P1B O3B Na1 . . 118.94(4)
P1B O5B Na4 . 4_576 148.28(5)
Na1 Na2 Na3 3_666 2_645 116.626(16)
Na1 Na2 H2OG 3_666 . 82.774
Na1 O1 H1OA . . 104.93
Na1 O1 H2OA . . 136.43
Na1 O2 H1OB . . 120.66
Na1 O2 H2OB . . 75.97
Na1 O3 H1OC . . 114.65
Na1 O3 H2OC . . 136.32
Na1 O4 H1OD . . 92.95
Na1 O4 H2OD . . 111.03
Na2 Na1 H2OB 3_666 . 35.013
Na2 Na1 H1OD 3_666 . 73.080
Na2 Na2 Na1 3_666 3_666 72.962(17)
Na2 Na2 Na3 3_666 2_645 128.35(2)
Na2 Na2 H2OG 3_666 . 136.29
Na2 Na3 H2OG 2_655 . 139.426
Na2 Na3 H2OH 2_655 . 152.293
Na2 Na3 H2OJ 2_655 . 82.431
Na2 O2 Na1 3_666 . 108.95(4)
Na2 O2 H1OB 3_666 . 130.33
Na2 O2 H2OB 3_666 . 81.22
Na2 O4 Na1 . . 130.23(4)
Na2 O4 H1OD . . 106.64
Na2 O4 H2OD . . 106.00
Na2 O5 Na2 3_666 . 96.25(3)
Na2 O5 H1OE 3_666 . 99.33
Na2 O5 H1OE . . 103.93
Na2 O5 H2OE 3_666 . 121.29
Na2 O5 H2OE . . 124.87
Na2 O6 Na3 . 2_645 116.80(4)
Na2 O6 H1OF . . 125.64
Na2 O6 H2OF . . 121.78
Na2 O7 H1OG . . 124.68
Na2 O7 H2OG . . 87.54
Na3 Na2 H2OG 2_645 . 94.898
Na3 Na3 Na2 3_665 2_655 116.39(2)
Na3 Na3 Na4 3_665 3_665 70.472(17)
Na3 Na3 H2OG 3_665 . 102.66
Na3 Na3 H2OH 3_665 . 46.412
Na3 Na3 H2OJ 3_665 . 104.80
Na3 Na4 H2OI 3_665 . 69.590
Na3 O6 H2OF 2_645 . 112.31
Na3 O7 Na2 . . 121.57(4)
Na3 O7 H1OG . . 111.48
Na3 O7 H2OG . . 90.38
Na3 O8 Na3 3_665 . 91.95(3)
Na3 O8 H1OH 3_665 . 113.51
Na3 O8 H1OH . . 147.93
Na3 O8 H2OH 3_665 . 88.69
Na3 O8 H2OH . . 91.49
Na3 O9 H1OI . . 116.77
Na3 O9 H2OI . . 105.46
Na3 O10 Na4 . 3_665 111.06(4)
Na3 O10 H1OJ . . 131.72
Na3 O10 H2OJ . . 93.65
Na4 Na3 Na2 3_665 2_655 114.611(15)
Na4 Na3 H2OG 3_665 . 67.423
Na4 Na3 H2OH 3_665 . 82.457
Na4 Na3 H2OJ 3_665 . 39.422
Na4 O9 Na3 . . 123.14(4)
Na4 O9 H1OI . . 106.84
Na4 O9 H2OI . . 93.89
Na4 O10 H1OJ 3_665 . 112.29
Na4 O10 H2OJ 3_665 . 88.98
Na4 O11 H1OK . . 114.03
Na4 O11 H2OK . . 138.58
Na4 O12 H1OL 1_556 . 127.45
Na4 O12 H2OL 1_556 . 122.39
O1 Na1 O3B . . 86.01(3)
O1 Na1 Na2 . 3_666 108.08(3)
O1 Na1 O2 . . 83.36(3)
O1 Na1 O4 . . 166.06(4)
O1 Na1 H2OB . . 73.71
O1 Na1 H1OD . . 147.30
O2 Na1 O3B . . 74.97(3)
O2 Na1 Na2 . 3_666 34.93(2)
O2 Na1 O4 . . 90.22(3)
O2 Na1 H2OB . . 20.30
O2 Na1 H1OD . . 80.94
O2 Na2 Na1 3_666 3_666 36.12(2)
O2 Na2 Na2 3_666 3_666 97.79(3)
O2 Na2 Na3 3_666 2_645 80.70(3)
O2 Na2 O4 3_666 . 166.10(4)
O2 Na2 O5 3_666 3_666 85.11(3)
O2 Na2 O5 3_666 . 106.49(4)
O2 Na2 O6 3_666 . 89.66(3)
O2 Na2 O7 3_666 . 82.05(3)
O2 Na2 H2OG 3_666 . 81.48
O3 Na1 O3B . . 89.34(3)
O3 Na1 Na2 . 3_666 149.61(3)
O3 Na1 O1 . . 101.02(4)
O3 Na1 O2 . . 163.47(4)
O3 Na1 O4 . . 81.88(3)
O3 Na1 H2OB . . 174.34
O3 Na1 H1OD . . 87.21
O4 Na1 O3B . . 80.36(3)
O4 Na1 Na2 . 3_666 72.01(2)
O4 Na1 H2OB . . 103.73
O4 Na1 H1OD . . 18.76
O4 Na2 Na1 . 3_666 149.32(3)
O4 Na2 Na2 . 3_666 79.08(3)
O4 Na2 Na3 . 2_645 90.58(3)
O4 Na2 O7 . . 111.49(3)
O4 Na2 H2OG . . 110.23
O5 Na2 Na1 3_666 3_666 84.24(3)
O5 Na2 Na1 . 3_666 70.50(2)
O5 Na2 Na2 3_666 3_666 42.34(2)
O5 Na2 Na2 . 3_666 41.41(2)
O5 Na2 Na3 3_666 2_645 86.51(3)
O5 Na2 Na3 . 2_645 167.30(3)
O5 Na2 O4 3_666 . 83.56(3)
O5 Na2 O4 . . 80.25(3)
O5 Na2 O5 3_666 . 83.75(3)
O5 Na2 O6 3_666 . 117.67(4)
O5 Na2 O7 3_666 . 154.09(4)
O5 Na2 O7 . . 78.50(3)
O5 Na2 H2OG 3_666 . 166.10
O5 Na2 H2OG . . 96.51
O6 Na2 Na1 . 3_666 122.04(3)
O6 Na2 Na2 . 3_666 157.14(3)
O6 Na2 Na3 . 2_645 31.71(2)
O6 Na2 O4 . . 88.51(3)
O6 Na2 O5 . . 154.66(4)
O6 Na2 O7 . . 84.74(3)
O6 Na2 H2OG . . 66.09
O6 Na3 Na2 2_655 2_655 31.49(2)
O6 Na3 Na3 2_655 3_665 146.45(3)
O6 Na3 Na4 2_655 3_665 123.45(3)
O6 Na3 O7 2_655 . 92.47(3)
O6 Na3 O8 2_655 . 167.32(4)
O6 Na3 O9 2_655 . 89.60(3)
O6 Na3 H2OG 2_655 . 110.88
O6 Na3 H2OH 2_655 . 151.84
O6 Na3 H2OJ 2_655 . 84.08
O7 Na2 Na1 . 3_666 72.15(2)
O7 Na2 Na2 . 3_666 117.61(3)
O7 Na2 Na3 . 2_645 113.29(3)
O7 Na2 H2OG . . 18.69
O7 Na3 Na2 . 2_655 120.40(3)
O7 Na3 Na3 . 3_665 121.03(3)
O7 Na3 Na4 . 3_665 72.94(2)
O7 Na3 H2OG . . 19.03
O7 Na3 H2OH . . 84.59
O7 Na3 H2OJ . . 69.31
O8 Na3 Na2 3_665 2_655 71.85(3)
O8 Na3 Na2 . 2_655 159.89(3)
O8 Na3 Na3 3_665 3_665 44.54(2)
O8 Na3 Na3 . 3_665 43.50(2)
O8 Na3 Na4 3_665 3_665 88.57(3)
O8 Na3 Na4 . 3_665 63.14(2)
O8 Na3 O6 3_665 2_655 102.46(3)
O8 Na3 O7 3_665 . 160.74(4)
O8 Na3 O7 . . 78.93(3)
O8 Na3 O8 3_665 . 88.04(3)
O8 Na3 O9 3_665 . 84.53(3)
O8 Na3 O9 . . 84.30(3)
O8 Na3 H2OG 3_665 . 145.90
O8 Na3 H2OG . . 59.98
O8 Na3 H2OH 3_665 . 87.74
O8 Na3 H2OH . . 19.33
O8 Na3 H2OJ 3_665 . 99.89
O8 Na3 H2OJ . . 101.27
O9 Na3 Na2 . 2_655 93.83(3)
O9 Na3 Na3 . 3_665 82.22(3)
O9 Na3 Na4 . 3_665 146.94(3)
O9 Na3 O7 . . 107.94(3)
O9 Na3 H2OG . . 102.26
O9 Na3 H2OH . . 65.02
O9 Na3 H2OJ . . 172.94
O9 Na4 Na3 . 3_665 72.28(2)
O9 Na4 H2OI . . 19.05
O10 Na3 Na2 . 2_655 79.96(3)
O10 Na3 Na3 . 3_665 88.47(3)
O10 Na3 Na4 . 3_665 34.85(2)
O10 Na3 O6 . 2_655 91.86(3)
O10 Na3 O7 . . 86.75(3)
O10 Na3 O8 . 3_665 80.74(3)
O10 Na3 O8 . . 96.88(3)
O10 Na3 O9 . . 165.17(4)
O10 Na3 H2OG . . 91.00
O10 Na3 H2OH . . 115.84
O10 Na3 H2OJ . . 19.52
O10 Na4 Na3 3_665 3_665 34.09(2)
O10 Na4 O9 3_665 . 79.54(3)
O10 Na4 H2OI 3_665 . 66.34
O11 Na4 O5B . 4_575 97.26(4)
O11 Na4 Na3 . 3_665 156.67(3)
O11 Na4 O9 . . 87.95(4)
O11 Na4 O10 . 3_665 154.92(4)
O11 Na4 O12 . 1_554 103.07(4)
O11 Na4 H2OI . . 95.63
O12 Na4 Na3 1_554 3_665 100.07(3)
O12 Na4 O9 1_554 . 153.76(4)
O12 Na4 O10 1_554 3_665 80.81(4)
O12 Na4 H2OI 1_554 . 134.72
H1OA O1 H2OA . . 107.59
H1OB O2 H2OB . . 107.36
H2OB Na1 H1OD . . 98.343
H1OC O3 H2OC . . 107.45
H1OD O4 H2OD . . 107.29
H1OE O5 H2OE . . 107.41
H1OF O6 H2OF . . 107.33
H1OG O7 H2OG . . 107.50
H1OH O8 H2OH . . 107.53
H2OH Na3 H2OG . . 66.140
H1OI O9 H2OI . . 107.17
H1OJ O10 H2OJ . . 107.26
H2OJ Na3 H2OG . . 77.195
H2OJ Na3 H2OH . . 120.364
H1OK O11 H2OK . . 107.33
H1OL O12 H2OL . . 107.15

loop_
_geom_bond_atom_site_label_1
_geom_bond_atom_site_label_2
_geom_bond_site_symmetry_2
_geom_bond_distance
C1A C2A . 1.3946(16)
C1A C6A . 1.3940(17)
C2A C3A . 1.3844(18)
C2A H2A . 0.9300
C3A H3A . 0.9300
C4A C3A . 1.386(2)
C4A N1A . 1.4548(16)
C5A C4A . 1.389(2)
C5A H5A . 0.9300
C6A C5A . 1.3871(17)
C6A H6A . 0.9300
N1A O1A . 1.234(2)
N1A O2A . 1.221(2)
O3A C1A . 1.3636(13)
O5A Na1 4_565 2.2943(11)
P1A O3A . 1.6461(8)
P1A O4A . 1.5127(9)
P1A O5A . 1.5016(10)
P1A O6A . 1.5183(9)
C1B C2B . 1.3978(16)
C1B C6B . 1.3954(17)
C2B C3B . 1.3831(17)
C2B H2B . 0.9300
C3B H3B . 0.9300
C4B C3B . 1.391(2)
C4B C5B . 1.3877(19)
C4B N1B . 1.4552(16)
C5B H5B . 0.9300
C6B C5B . 1.3912(16)
C6B H6B . 0.9300
N1B O1B . 1.2301(19)
O2B N1B . 1.228(2)
O3B C1B . 1.3639(13)
O5B Na4 4_576 2.3253(10)
P1B O3B . 1.6519(8)
P1B O4B . 1.5082(9)
P1B O5B . 1.5109(9)
P1B O6B . 1.5206(8)
Na1 O5A 4_566 2.2942(11)
Na1 O3B . 2.9242(10)
Na1 Na2 3_666 3.9195(7)
Na1 O1 . 2.3673(10)
Na1 O2 . 2.4428(10)
Na1 O3 . 2.3461(10)
Na1 O4 . 2.4629(10)
Na1 H2OB . 2.3841
Na1 H1OD . 2.6475
Na2 Na1 3_666 3.9195(7)
Na2 Na2 3_666 3.5716(10)
Na2 Na3 2_645 4.0690(8)
Na2 O2 3_666 2.3729(10)
Na2 O4 . 2.4564(10)
Na2 O5 3_666 2.3767(10)
Na2 O5 . 2.4199(10)
Na2 O6 . 2.3810(10)
Na2 O7 . 2.5509(10)
Na2 H2OG . 2.6543
Na3 Na2 2_655 4.0690(8)
Na3 Na3 3_665 3.4226(10)
Na3 Na4 3_665 3.9041(7)
Na3 O6 2_655 2.3963(10)
Na3 O7 . 2.4617(10)
Na3 O8 3_665 2.3574(10)
Na3 O8 . 2.4022(10)
Na3 O9 . 2.4183(10)
Na3 O10 . 2.3449(10)
Na3 H2OG . 2.6100
Na3 H2OH . 2.5691
Na3 H2OJ . 2.5454
Na4 O5B 4_575 2.3253(10)
Na4 Na3 3_665 3.9041(7)
Na4 O9 . 2.4093(10)
Na4 O10 3_665 2.3904(10)
Na4 O11 . 2.3025(10)
Na4 O12 1_554 2.3707(11)
Na4 H2OI . 2.6101
O1 H1OA . 0.8748
O1 H2OA . 0.8703
O2 Na2 3_666 2.3729(10)
O2 H1OB . 0.8512
O2 H2OB . 0.8524
O3 H1OC . 0.8509
O3 H2OC . 0.8519
O4 H1OD . 0.8528
O4 H2OD . 0.8514
O5 Na2 3_666 2.3767(10)
O5 H1OE . 0.8510
O5 H2OE . 0.8521
O6 Na3 2_645 2.3963(10)
O6 H1OF . 0.8512
O6 H2OF . 0.8530
O7 H1OG . 0.8511
O7 H2OG . 0.8512
O8 Na3 3_665 2.3574(10)
O8 H1OH . 0.8514
O8 H2OH . 0.8507
O9 H1OI . 0.8520
O9 H2OI . 0.8537
O10 Na4 3_665 2.3905(10)
O10 H1OJ . 0.8528
O10 H2OJ . 0.8520
O11 H1OK . 0.8531
O11 H2OK . 0.8509
O12 Na4 1_556 2.3706(11)
O12 H1OL . 0.8535
O12 H2OL . 0.8525

loop_
_geom_hbond_atom_site_label_D
_geom_hbond_atom_site_label_H
_geom_hbond_atom_site_label_A
_geom_hbond_site_symmetry_A
_geom_hbond_distance_DH
_geom_hbond_distance_HA
_geom_hbond_distance_DA
_geom_hbond_angle_DHA
O1 H1OA O4B 4_576 0.87 1.93 2.7985(13) 172
O1 H2OA O2A 2 0.87 2.12 2.9725(15) 166
O2 H1OB O5B . 0.85 2.49 2.9903(12) 119
O2 H2OB O4B 4_576 0.85 2.23 2.7396(12) 119
O3 H1OC O2B 2_545 0.85 2.33 3.0285(14) 139
O3 H2OC O4A . 0.85 2.06 2.7653(12) 140
O4 H1OD O6B . 0.85 1.96 2.7941(12) 164
O4 H2OD O4A . 0.85 2.09 2.9204(14) 163
O5 H1OE O5A 2_655 0.85 2.37 3.1163(14) 147
O5 H1OE O6A 2_655 0.85 2.63 3.1780(14) 123
O5 H2OE O6B . 0.85 2.23 2.8902(12) 135
O6 H2OF O6A . 0.85 2.04 2.8153(12) 150
O7 H1OG O5A 2_655 0.85 2.21 2.7170(13) 118
O7 H2OG O5B 2_645 0.85 2.54 3.1354(13) 127
O8 H1OH O5B 2_645 0.85 2.28 2.7582(12) 116
O8 H2OH O6A . 0.85 2.10 2.8631(12) 149
O9 H1OI O6B . 0.85 2.04 2.7693(12) 144
O9 H2OI O6A . 0.85 1.92 2.7689(14) 170
O10 H1OJ O6A 3_665 0.85 2.52 2.9701(13) 114
O10 H2OJ O4A 2_655 0.85 2.04 2.7252(12) 136
O11 H1OK O4B . 0.85 2.01 2.7878(13) 151
O11 H2OK O1A 3_565 0.85 2.17 2.9369(15) 150
O12 H2OL O1B 3_566 0.85 2.15 2.9633(16) 160
